data_7063027
loop_
_publ_author_name
'Antala, Jakub'
'Schulz, Ji\<r\'i'
'C\'isa\<rov\'a, Ivana'
'\<St\<epni\<cka, Petr'

_publ_section_title
;
 Synthesis, reactivity and coordination behaviour of a ferrocene
 phosphinostibine and intramolecular interactions in its P(v) and Sb(v)
 derivatives
;
_journal_issue 12
_journal_name_full 'New Journal of Chemistry'
_journal_page_first 5107
_journal_page_last 5119
_journal_paper_doi 10.1039/D4NJ00349G
_journal_volume 48
_journal_year 2024
_chemical_formula_moiety 'C44 H54 Cl Fe P Ru Sb, F6 P, C2 H4 Cl2'
_chemical_formula_sum 'C46 H58 Cl3 F6 Fe P2 Ru Sb'
_chemical_formula_weight 1171.88
_space_group_crystal_system monoclinic
_space_group_IT_number 14
_space_group_name_Hall '-P 2ybc'
_space_group_name_H-M_alt 'P 1 21/c 1'
_atom_sites_solution_hydrogens geom
_atom_sites_solution_primary direct
_atom_sites_solution_secondary difmap
_audit_creation_method SHELXL-2014/7
_audit_update_record
;
2023-12-20 deposited with the CCDC.	2024-02-14 downloaded from the CCDC.
;
_cell_angle_alpha 90
_cell_angle_beta 97.5020(10)
_cell_angle_gamma 90
_cell_formula_units_Z 4
_cell_length_a 11.3150(4)
_cell_length_b 15.3071(7)
_cell_length_c 28.3613(11)
_cell_measurement_reflns_used 9621
_cell_measurement_temperature 150(2)
_cell_measurement_theta_max 27.47
_cell_measurement_theta_min 2.55
_cell_volume 4870.1(3)
_computing_cell_refinement 'SAINT V8.40A (Bruker Nano, Inc., 2019)'
_computing_data_collection 'Bruker Instrument Service vV6.2.12'
_computing_data_reduction 'SAINT V8.40A (Bruker Nano, Inc., 2019)'
_computing_molecular_graphics 'PLATON (Spek, 2017)'
_computing_publication_material 'PLATON (Spek, 2017)'
_computing_structure_refinement 'SHELXL-2017/1 (Sheldrick, 2017)'
_computing_structure_solution 'SHELXT 2014/5 (Sheldrick, 2014)'
_diffrn_ambient_temperature 150(2)
_diffrn_measured_fraction_theta_full 0.999
_diffrn_measured_fraction_theta_max 0.997
_diffrn_measurement_device_type 'Bruker D8 VENTURE Kappa Duo with PHOTON III'
_diffrn_measurement_method '\f and \w scans'
_diffrn_radiation_monochromator 'Quazar Mo multilayer optic'
_diffrn_radiation_source 'I\mS micro-focus sealed tube'
_diffrn_radiation_type MoK\a
_diffrn_radiation_wavelength 0.71073
_diffrn_reflns_av_R_equivalents 0.0299
_diffrn_reflns_av_unetI/netI 0.0204
_diffrn_reflns_Laue_measured_fraction_full 0.999
_diffrn_reflns_Laue_measured_fraction_max 0.997
_diffrn_reflns_limit_h_max 14
_diffrn_reflns_limit_h_min -14
_diffrn_reflns_limit_k_max 17
_diffrn_reflns_limit_k_min -19
_diffrn_reflns_limit_l_max 35
_diffrn_reflns_limit_l_min -36
_diffrn_reflns_number 64011
_diffrn_reflns_point_group_measured_fraction_full 0.999
_diffrn_reflns_point_group_measured_fraction_max 0.997
_diffrn_reflns_theta_full 25.242
_diffrn_reflns_theta_max 27.476
_diffrn_reflns_theta_min 1.815
_exptl_absorpt_coefficient_mu 1.436
_exptl_absorpt_correction_T_max 0.90
_exptl_absorpt_correction_T_min 0.77
_exptl_absorpt_correction_type multi-scan
_exptl_absorpt_process_details 'SADABS-2016/2 - Bruker AXS'
_exptl_crystal_colour red
_exptl_crystal_density_diffrn 1.598
_exptl_crystal_description prism
_exptl_crystal_F_000 2360
_exptl_crystal_size_max 0.22
_exptl_crystal_size_mid 0.11
_exptl_crystal_size_min 0.09
_refine_diff_density_max 0.907
_refine_diff_density_min -0.965
_refine_diff_density_rms 0.071
_refine_ls_extinction_method none
_refine_ls_goodness_of_fit_ref 1.030
_refine_ls_hydrogen_treatment constr
_refine_ls_matrix_type full
_refine_ls_number_parameters 508
_refine_ls_number_reflns 11139
_refine_ls_number_restraints 0
_refine_ls_restrained_S_all 1.030
_refine_ls_R_factor_all 0.0342
_refine_ls_R_factor_gt 0.0288
_refine_ls_shift/su_max 0.003
_refine_ls_shift/su_mean 0.000
_refine_ls_structure_factor_coef Fsqd
_refine_ls_weighting_details 'w=1/[\s^2^(Fo^2^)+(0.0268P)^2^+6.0545P] where P=(Fo^2^+2Fc^2^)/3'
_refine_ls_weighting_scheme calc
_refine_ls_wR_factor_gt 0.0644
_refine_ls_wR_factor_ref 0.0676
_reflns_Friedel_coverage 0.000
_reflns_number_gt 9962
_reflns_number_total 11139
_reflns_threshold_expression 'I > 2\s(I)'
_cod_data_source_file d4nj00349g3.cif
_cod_data_source_block ja16_sq
_cod_depositor_comments 'Adding full bibliography for 7063018--7063034.cif.'
_cod_original_sg_symbol_H-M 'P 21/c'
_cod_database_code 7063027
_shelx_space_group_comment
;
The symmetry employed for this shelxl refinement is uniquely defined
by the following loop, which should always be used as a source of
symmetry information in preference to the above space-group names.
They are only intended as comments.
;
_shelx_estimated_absorpt_t_min 0.743
_shelx_estimated_absorpt_t_max 0.882

loop_
_space_group_symop_operation_xyz
'x, y, z'
'-x, y+1/2, -z+1/2'
'-x, -y, -z'
'x, -y-1/2, z-1/2'

loop_
_atom_site_label
_atom_site_type_symbol
_atom_site_fract_x
_atom_site_fract_y
_atom_site_fract_z
_atom_site_U_iso_or_equiv
_atom_site_adp_type
_atom_site_occupancy
_atom_site_site_symmetry_order
_atom_site_calc_flag
_atom_site_refinement_flags_posn
_atom_site_refinement_flags_adp
_atom_site_refinement_flags_occupancy
_atom_site_disorder_assembly
_atom_site_disorder_group
Ru Ru 0.69526(2) 0.30252(2) 0.36920(2) 0.02307(5) Uani 1 1 d . . . . .
Cl Cl 0.76522(5) 0.34542(4) 0.44949(2) 0.03183(13) Uani 1 1 d . . . . .
Fe Fe 1.04061(3) 0.46734(2) 0.40651(2) 0.02704(8) Uani 1 1 d . . . . .
Sb Sb 0.72093(2) 0.47024(2) 0.35810(2) 0.02379(5) Uani 1 1 d . . . . .
P P 0.89655(5) 0.27526(4) 0.35655(2) 0.02376(12) Uani 1 1 d . . . . .
C1 C 0.88107(19) 0.52875(16) 0.38910(8) 0.0272(5) Uani 1 1 d . . . . .
C2 C 0.9218(2) 0.53923(17) 0.43879(8) 0.0295(5) Uani 1 1 d . . . . .
H2 H 0.8811 0.5205 0.4642 0.035 Uiso 1 1 calc R U . . .
C3 C 1.0339(2) 0.58259(18) 0.44334(9) 0.0334(5) Uani 1 1 d . . . . .
H3 H 1.0806 0.5982 0.4724 0.040 Uiso 1 1 calc R U . . .
C4 C 1.0640(2) 0.59851(19) 0.39704(9) 0.0351(6) Uani 1 1 d . . . . .
H4 H 1.1343 0.6265 0.3898 0.042 Uiso 1 1 calc R U . . .
C5 C 0.9703(2) 0.56510(18) 0.36338(8) 0.0307(5) Uani 1 1 d . . . . .
H5 H 0.9675 0.5667 0.3298 0.037 Uiso 1 1 calc R U . . .
C6 C 1.01958(19) 0.33979(17) 0.38646(8) 0.0271(5) Uani 1 1 d . . . . .
C7 C 1.0547(2) 0.34668(18) 0.43700(9) 0.0311(5) Uani 1 1 d . . . . .
H7 H 1.0106 0.3260 0.4610 0.037 Uiso 1 1 calc R U . . .
C8 C 1.1667(2) 0.38971(19) 0.44461(9) 0.0361(6) Uani 1 1 d . . . . .
H8 H 1.2107 0.4023 0.4747 0.043 Uiso 1 1 calc R U . . .
C9 C 1.2017(2) 0.4108(2) 0.39989(10) 0.0377(6) Uani 1 1 d . . . . .
H9 H 1.2729 0.4402 0.3948 0.045 Uiso 1 1 calc R U . . .
C10 C 1.1120(2) 0.38012(18) 0.36396(9) 0.0323(6) Uani 1 1 d . . . . .
H10 H 1.1131 0.3855 0.3306 0.039 Uiso 1 1 calc R U . . .
C11 C 0.92654(19) 0.28103(17) 0.29372(8) 0.0266(5) Uani 1 1 d . . . . .
H11 H 1.0150 0.2827 0.2941 0.032 Uiso 1 1 calc R U . . .
C12 C 0.8799(2) 0.20151(18) 0.26435(8) 0.0315(5) Uani 1 1 d . . . . .
H12A H 0.9190 0.1481 0.2785 0.038 Uiso 1 1 calc R U . . .
H12B H 0.7930 0.1957 0.2652 0.038 Uiso 1 1 calc R U . . .
C13 C 0.9039(2) 0.2099(2) 0.21273(9) 0.0379(6) Uani 1 1 d . . . . .
H13A H 0.9911 0.2098 0.2118 0.045 Uiso 1 1 calc R U . . .
H13B H 0.8696 0.1588 0.1944 0.045 Uiso 1 1 calc R U . . .
C14 C 0.8509(2) 0.2930(2) 0.18954(9) 0.0401(7) Uani 1 1 d . . . . .
H14A H 0.7629 0.2905 0.1873 0.048 Uiso 1 1 calc R U . . .
H14B H 0.8724 0.2977 0.1569 0.048 Uiso 1 1 calc R U . . .
C15 C 0.8964(2) 0.3733(2) 0.21818(9) 0.0385(6) Uani 1 1 d . . . . .
H15A H 0.8549 0.4259 0.2041 0.046 Uiso 1 1 calc R U . . .
H15B H 0.9827 0.3805 0.2165 0.046 Uiso 1 1 calc R U . . .
C16 C 0.8760(2) 0.36550(17) 0.27031(8) 0.0296(5) Uani 1 1 d . . . . .
H16A H 0.9137 0.4160 0.2882 0.036 Uiso 1 1 calc R U . . .
H16B H 0.7893 0.3680 0.2722 0.036 Uiso 1 1 calc R U . . .
C17 C 0.9430(2) 0.16325(17) 0.37523(8) 0.0290(5) Uani 1 1 d . . . . .
H17 H 0.8887 0.1224 0.3552 0.035 Uiso 1 1 calc R U . . .
C18 C 0.9283(2) 0.14351(19) 0.42718(9) 0.0346(6) Uani 1 1 d . . . . .
H18A H 0.9861 0.1785 0.4486 0.042 Uiso 1 1 calc R U . . .
H18B H 0.8469 0.1600 0.4332 0.042 Uiso 1 1 calc R U . . .
C19 C 0.9489(3) 0.0465(2) 0.43753(11) 0.0448(7) Uani 1 1 d . . . . .
H19A H 0.8895 0.0117 0.4168 0.054 Uiso 1 1 calc R U . . .
H19B H 0.9383 0.0342 0.4710 0.054 Uiso 1 1 calc R U . . .
C20 C 1.0745(3) 0.0200(2) 0.42889(11) 0.0522(8) Uani 1 1 d . . . . .
H20A H 1.1339 0.0508 0.4518 0.063 Uiso 1 1 calc R U . . .
H20B H 1.0852 -0.0436 0.4341 0.063 Uiso 1 1 calc R U . . .
C21 C 1.0952(3) 0.0427(2) 0.37818(11) 0.0468(7) Uani 1 1 d . . . . .
H21A H 1.0423 0.0064 0.3555 0.056 Uiso 1 1 calc R U . . .
H21B H 1.1786 0.0289 0.3740 0.056 Uiso 1 1 calc R U . . .
C22 C 1.0707(2) 0.13961(19) 0.36688(9) 0.0355(6) Uani 1 1 d . . . . .
H22A H 1.0811 0.1514 0.3333 0.043 Uiso 1 1 calc R U . . .
H22B H 1.1284 0.1762 0.3875 0.043 Uiso 1 1 calc R U . . .
C23 C 0.6975(2) 0.53900(16) 0.29181(8) 0.0275(5) Uani 1 1 d . . . . .
C24 C 0.6344(2) 0.50162(18) 0.25164(9) 0.0337(5) Uani 1 1 d . . . . .
H24 H 0.5997 0.4455 0.2538 0.040 Uiso 1 1 calc R U . . .
C25 C 0.6214(3) 0.5453(2) 0.20829(10) 0.0429(7) Uani 1 1 d . . . . .
H25 H 0.5772 0.5193 0.1811 0.051 Uiso 1 1 calc R U . . .
C26 C 0.6724(2) 0.6260(2) 0.20481(10) 0.0428(7) Uani 1 1 d . . . . .
H26 H 0.6664 0.6548 0.1749 0.051 Uiso 1 1 calc R U . . .
C27 C 0.7322(2) 0.6652(2) 0.24460(11) 0.0430(7) Uani 1 1 d . . . . .
H27 H 0.7656 0.7217 0.2423 0.052 Uiso 1 1 calc R U . . .
C28 C 0.7440(2) 0.62260(17) 0.28803(10) 0.0353(6) Uani 1 1 d . . . . .
H28 H 0.7841 0.6506 0.3155 0.042 Uiso 1 1 calc R U . . .
C29 C 0.5883(2) 0.53877(16) 0.39092(9) 0.0284(5) Uani 1 1 d . . . . .
C30 C 0.4943(2) 0.5773(2) 0.36223(10) 0.0395(6) Uani 1 1 d . . . . .
H30 H 0.4903 0.5738 0.3286 0.047 Uiso 1 1 calc R U . . .
C31 C 0.4058(3) 0.6212(2) 0.38227(11) 0.0500(8) Uani 1 1 d . . . . .
H31 H 0.3415 0.6473 0.3623 0.060 Uiso 1 1 calc R U . . .
C32 C 0.4106(3) 0.6272(2) 0.43080(12) 0.0496(8) Uani 1 1 d . . . . .
H32 H 0.3504 0.6579 0.4444 0.060 Uiso 1 1 calc R U . . .
C33 C 0.5032(3) 0.5883(3) 0.45960(11) 0.0537(8) Uani 1 1 d . . . . .
H33 H 0.5067 0.5921 0.4932 0.064 Uiso 1 1 calc R U . . .
C34 C 0.5915(2) 0.5435(2) 0.43984(10) 0.0455(7) Uani 1 1 d . . . . .
H34 H 0.6544 0.5161 0.4600 0.055 Uiso 1 1 calc R U . . .
C35 C 0.5535(2) 0.22453(19) 0.40321(9) 0.0356(6) Uani 1 1 d . . . . .
C36 C 0.6208(2) 0.16745(18) 0.37833(9) 0.0314(5) Uani 1 1 d . . . . .
H36 H 0.6599 0.1188 0.3943 0.038 Uiso 1 1 calc R U . . .
C37 C 0.6307(2) 0.18193(16) 0.32984(9) 0.0281(5) Uani 1 1 d . . . . .
H37 H 0.6782 0.1435 0.3140 0.034 Uiso 1 1 calc R U . . .
C38 C 0.57170(19) 0.25207(17) 0.30427(9) 0.0287(5) Uani 1 1 d . . . . .
C39 C 0.51236(19) 0.31292(18) 0.33037(9) 0.0314(5) Uani 1 1 d . . . . .
H39 H 0.4786 0.3640 0.3150 0.038 Uiso 1 1 calc R U . . .
C40 C 0.5025(2) 0.29904(18) 0.37888(9) 0.0340(6) Uani 1 1 d . . . . .
H40 H 0.4610 0.3404 0.3955 0.041 Uiso 1 1 calc R U . . .
C41 C 0.5318(3) 0.2089(2) 0.45416(10) 0.0488(8) Uani 1 1 d . . . . .
H41 H 0.5401 0.2663 0.4711 0.059 Uiso 1 1 calc R U . . .
C42 C 0.4016(3) 0.1787(3) 0.45288(13) 0.0733(12) Uani 1 1 d . . . . .
H42A H 0.3913 0.1218 0.4370 0.110 Uiso 1 1 calc R U . . .
H42B H 0.3484 0.2216 0.4354 0.110 Uiso 1 1 calc R U . . .
H42C H 0.3822 0.1736 0.4854 0.110 Uiso 1 1 calc R U . . .
C43 C 0.6172(3) 0.1452(3) 0.48169(12) 0.0687(11) Uani 1 1 d . . . . .
H43A H 0.6082 0.0875 0.4667 0.103 Uiso 1 1 calc R U . . .
H43B H 0.5993 0.1411 0.5145 0.103 Uiso 1 1 calc R U . . .
H43C H 0.6992 0.1657 0.4817 0.103 Uiso 1 1 calc R U . . .
C44 C 0.5619(2) 0.25677(19) 0.25079(9) 0.0345(6) Uani 1 1 d . . . . .
H44A H 0.4795 0.2703 0.2377 0.052 Uiso 1 1 calc R U . . .
H44B H 0.5849 0.2004 0.2383 0.052 Uiso 1 1 calc R U . . .
H44C H 0.6149 0.3026 0.2416 0.052 Uiso 1 1 calc R U . . .
P1A P 0.25700(6) 0.45632(6) 0.23861(4) 0.0581(3) Uani 1 1 d . . . . .
F1 F 0.19453(19) 0.36742(15) 0.21854(14) 0.1151(12) Uani 1 1 d . . . . .
F2 F 0.2911(2) 0.4139(2) 0.28976(11) 0.1156(13) Uani 1 1 d . . . . .
F3 F 0.37996(15) 0.42142(16) 0.22377(9) 0.0751(7) Uani 1 1 d . . . . .
F4 F 0.22283(19) 0.49900(15) 0.18814(8) 0.0703(6) Uani 1 1 d . . . . .
F5 F 0.13494(15) 0.49005(14) 0.25461(9) 0.0702(6) Uani 1 1 d . . . . .
F6 F 0.32071(16) 0.54528(14) 0.25717(7) 0.0614(5) Uani 1 1 d . . . . .

loop_
_atom_site_aniso_label
_atom_site_aniso_U_11
_atom_site_aniso_U_22
_atom_site_aniso_U_33
_atom_site_aniso_U_23
_atom_site_aniso_U_13
_atom_site_aniso_U_12
Ru 0.01544(8) 0.03398(11) 0.01955(9) -0.00327(7) 0.00144(6) -0.00169(7)
Cl 0.0252(3) 0.0498(4) 0.0201(3) -0.0044(2) 0.0010(2) -0.0049(2)
Fe 0.01856(15) 0.0430(2) 0.01901(16) -0.00459(14) 0.00035(12) -0.00537(13)
Sb 0.01851(7) 0.03342(9) 0.01897(8) -0.00345(6) 0.00072(5) -0.00167(6)
P 0.0169(2) 0.0359(3) 0.0181(3) -0.0025(2) 0.0009(2) -0.0008(2)
C1 0.0221(10) 0.0359(13) 0.0229(11) -0.0041(10) 0.0008(9) -0.0030(9)
C2 0.0273(11) 0.0397(14) 0.0214(11) -0.0052(10) 0.0026(9) -0.0029(10)
C3 0.0302(12) 0.0431(15) 0.0252(12) -0.0082(11) -0.0023(9) -0.0067(11)
C4 0.0273(12) 0.0477(16) 0.0295(13) -0.0014(11) 0.0004(10) -0.0119(11)
C5 0.0256(11) 0.0445(15) 0.0215(11) 0.0007(10) 0.0005(9) -0.0068(10)
C6 0.0184(10) 0.0406(14) 0.0220(11) -0.0047(10) 0.0015(8) 0.0000(9)
C7 0.0230(11) 0.0452(15) 0.0238(12) -0.0025(11) -0.0016(9) 0.0009(10)
C8 0.0242(11) 0.0533(17) 0.0283(13) -0.0072(12) -0.0066(10) 0.0035(11)
C9 0.0177(10) 0.0567(18) 0.0383(14) -0.0140(13) 0.0028(10) -0.0041(11)
C10 0.0209(11) 0.0492(16) 0.0274(12) -0.0077(11) 0.0056(9) -0.0042(10)
C11 0.0192(10) 0.0432(14) 0.0176(10) -0.0046(10) 0.0028(8) -0.0010(9)
C12 0.0275(11) 0.0423(15) 0.0242(12) -0.0063(11) 0.0016(9) 0.0006(10)
C13 0.0312(12) 0.0562(18) 0.0261(13) -0.0126(12) 0.0032(10) 0.0001(12)
C14 0.0351(13) 0.066(2) 0.0185(12) -0.0031(12) 0.0021(10) -0.0040(13)
C15 0.0352(13) 0.0565(18) 0.0239(12) 0.0054(12) 0.0045(10) -0.0060(12)
C16 0.0253(11) 0.0408(14) 0.0225(11) -0.0005(10) 0.0023(9) -0.0035(10)
C17 0.0221(11) 0.0402(14) 0.0244(12) -0.0007(10) 0.0015(9) 0.0033(10)
C18 0.0279(12) 0.0489(16) 0.0272(13) 0.0038(11) 0.0040(10) 0.0059(11)
C19 0.0443(15) 0.0521(18) 0.0389(16) 0.0147(13) 0.0086(12) 0.0111(13)
C20 0.0534(18) 0.059(2) 0.0446(17) 0.0128(15) 0.0071(14) 0.0235(15)
C21 0.0420(15) 0.0568(19) 0.0424(16) 0.0022(14) 0.0081(13) 0.0209(14)
C22 0.0268(12) 0.0519(17) 0.0285(13) 0.0002(12) 0.0055(10) 0.0083(11)
C23 0.0233(10) 0.0341(13) 0.0250(12) -0.0008(10) 0.0026(9) 0.0035(9)
C24 0.0349(13) 0.0347(14) 0.0294(13) -0.0020(11) -0.0037(10) 0.0012(11)
C25 0.0450(15) 0.0555(19) 0.0265(13) -0.0008(12) -0.0021(11) 0.0154(13)
C26 0.0321(13) 0.0590(19) 0.0392(15) 0.0190(14) 0.0113(11) 0.0173(13)
C27 0.0274(12) 0.0394(16) 0.0625(19) 0.0177(14) 0.0072(12) 0.0041(11)
C28 0.0273(12) 0.0344(14) 0.0425(15) -0.0025(11) -0.0015(11) 0.0008(10)
C29 0.0218(10) 0.0343(13) 0.0294(12) -0.0069(10) 0.0044(9) -0.0029(9)
C30 0.0292(12) 0.0560(18) 0.0344(14) 0.0005(13) 0.0077(10) 0.0064(12)
C31 0.0333(14) 0.068(2) 0.0490(18) 0.0031(16) 0.0085(13) 0.0144(14)
C32 0.0337(14) 0.064(2) 0.0535(19) -0.0134(16) 0.0154(13) 0.0075(14)
C33 0.0452(16) 0.084(3) 0.0333(15) -0.0170(16) 0.0086(13) 0.0095(16)
C34 0.0344(14) 0.070(2) 0.0317(14) -0.0115(14) 0.0018(11) 0.0107(13)
C35 0.0204(11) 0.0545(17) 0.0326(13) -0.0056(12) 0.0058(10) -0.0135(11)
C36 0.0239(11) 0.0384(14) 0.0319(13) -0.0001(11) 0.0038(9) -0.0082(10)
C37 0.0208(10) 0.0327(13) 0.0309(12) -0.0061(10) 0.0034(9) -0.0044(9)
C38 0.0173(10) 0.0396(14) 0.0282(12) -0.0049(10) -0.0016(8) -0.0060(9)
C39 0.0167(10) 0.0390(14) 0.0363(13) -0.0057(11) -0.0043(9) -0.0009(9)
C40 0.0158(10) 0.0484(16) 0.0385(14) -0.0136(12) 0.0066(9) -0.0044(10)
C41 0.0369(14) 0.079(2) 0.0337(15) -0.0031(15) 0.0155(12) -0.0128(14)
C42 0.0430(18) 0.126(4) 0.056(2) 0.008(2) 0.0228(16) -0.023(2)
C43 0.057(2) 0.111(3) 0.0402(18) 0.021(2) 0.0159(15) -0.006(2)
C44 0.0255(11) 0.0479(16) 0.0282(13) -0.0055(11) -0.0038(9) -0.0044(11)
P1A 0.0221(3) 0.0541(5) 0.0976(7) 0.0333(5) 0.0056(4) 0.0033(3)
F1 0.0435(12) 0.0445(13) 0.260(4) 0.0104(18) 0.0290(17) 0.0021(10)
F2 0.0562(13) 0.155(3) 0.145(2) 0.114(2) 0.0482(15) 0.0500(15)
F3 0.0291(9) 0.0928(16) 0.1059(18) 0.0299(14) 0.0180(10) 0.0100(10)
F4 0.0681(13) 0.0632(13) 0.0710(14) 0.0016(11) -0.0237(11) 0.0057(11)
F5 0.0276(8) 0.0598(12) 0.1238(19) 0.0251(12) 0.0120(10) 0.0086(8)
F6 0.0387(9) 0.0861(15) 0.0557(11) 0.0140(10) -0.0072(8) -0.0164(9)

loop_
_atom_type_symbol
_atom_type_description
_atom_type_scat_dispersion_real
_atom_type_scat_dispersion_imag
_atom_type_scat_source
C C 0.0033 0.0016 'International Tables Vol C Tables 4.2.6.8 and 6.1.1.4'
H H 0.0000 0.0000 'International Tables Vol C Tables 4.2.6.8 and 6.1.1.4'
Cl Cl 0.1484 0.1585 'International Tables Vol C Tables 4.2.6.8 and 6.1.1.4'
F F 0.0171 0.0103 'International Tables Vol C Tables 4.2.6.8 and 6.1.1.4'
Fe Fe 0.3463 0.8444 'International Tables Vol C Tables 4.2.6.8 and 6.1.1.4'
P P 0.1023 0.0942 'International Tables Vol C Tables 4.2.6.8 and 6.1.1.4'
Ru Ru -1.2594 0.8363 'International Tables Vol C Tables 4.2.6.8 and 6.1.1.4'
Sb Sb -0.5866 1.5461 'International Tables Vol C Tables 4.2.6.8 and 6.1.1.4'

loop_
_geom_angle_atom_site_label_1
_geom_angle_atom_site_label_2
_geom_angle_atom_site_label_3
_geom_angle
_geom_angle_site_symmetry_1
_geom_angle_site_symmetry_3
_geom_angle_publ_flag
C39 Ru C37 65.64(9) . . ?
C39 Ru C40 36.94(9) . . ?
C37 Ru C40 77.32(9) . . ?
C39 Ru C36 77.59(10) . . ?
C37 Ru C36 36.64(9) . . ?
C40 Ru C36 65.15(10) . . ?
C39 Ru C38 36.42(9) . . ?
C37 Ru C38 36.35(9) . . ?
C40 Ru C38 65.70(9) . . ?
C36 Ru C38 65.61(9) . . ?
C39 Ru C35 65.84(10) . . ?
C37 Ru C35 65.24(9) . . ?
C40 Ru C35 36.28(10) . . ?
C36 Ru C35 35.87(9) . . ?
C38 Ru C35 77.16(9) . . ?
C39 Ru P 141.60(7) . . ?
C37 Ru P 92.11(6) . . ?
C40 Ru P 168.44(7) . . ?
C36 Ru P 103.55(7) . . ?
C38 Ru P 108.27(6) . . ?
C35 Ru P 134.47(7) . . ?
C39 Ru Cl 128.41(7) . . ?
C37 Ru Cl 138.29(7) . . ?
C40 Ru Cl 95.52(7) . . ?
C36 Ru Cl 102.89(7) . . ?
C38 Ru Cl 160.57(6) . . ?
C35 Ru Cl 84.63(7) . . ?
P Ru Cl 89.28(2) . . ?
C39 Ru Sb 88.90(7) . . ?
C37 Ru Sb 142.07(6) . . ?
C40 Ru Sb 99.46(7) . . ?
C36 Ru Sb 164.50(6) . . ?
C38 Ru Sb 107.46(7) . . ?
C35 Ru Sb 130.84(7) . . ?
P Ru Sb 91.744(17) . . ?
Cl Ru Sb 79.469(17) . . ?
C5 Fe C10 106.32(11) . . ?
C5 Fe C7 158.08(10) . . ?
C10 Fe C7 69.03(10) . . ?
C5 Fe C1 41.26(9) . . ?
C10 Fe C1 124.49(10) . . ?
C7 Fe C1 122.60(10) . . ?
C5 Fe C6 121.06(10) . . ?
C10 Fe C6 41.21(9) . . ?
C7 Fe C6 41.39(9) . . ?
C1 Fe C6 107.86(9) . . ?
C5 Fe C2 69.13(10) . . ?
C10 Fe C2 162.47(9) . . ?
C7 Fe C2 108.51(10) . . ?
C1 Fe C2 41.12(9) . . ?
C6 Fe C2 125.52(9) . . ?
C5 Fe C4 40.95(10) . . ?
C10 Fe C4 119.80(11) . . ?
C7 Fe C4 160.17(10) . . ?
C1 Fe C4 68.99(10) . . ?
C6 Fe C4 156.19(10) . . ?
C2 Fe C4 68.57(10) . . ?
C5 Fe C9 122.70(11) . . ?
C10 Fe C9 40.70(10) . . ?
C7 Fe C9 68.56(11) . . ?
C1 Fe C9 160.61(10) . . ?
C6 Fe C9 69.05(10) . . ?
C2 Fe C9 156.02(10) . . ?
C4 Fe C9 105.71(11) . . ?
C5 Fe C8 159.34(10) . . ?
C10 Fe C8 68.29(10) . . ?
C7 Fe C8 40.62(10) . . ?
C1 Fe C8 158.03(10) . . ?
C6 Fe C8 68.91(10) . . ?
C2 Fe C8 121.90(10) . . ?
C4 Fe C8 122.96(11) . . ?
C9 Fe C8 40.36(11) . . ?
C5 Fe C3 68.65(10) . . ?
C10 Fe C3 155.13(10) . . ?
C7 Fe C3 124.62(10) . . ?
C1 Fe C3 68.72(10) . . ?
C6 Fe C3 162.25(10) . . ?
C2 Fe C3 40.58(9) . . ?
C4 Fe C3 40.49(10) . . ?
C9 Fe C3 120.10(10) . . ?
C8 Fe C3 107.37(10) . . ?
C1 Sb C23 99.12(9) . . ?
C1 Sb C29 102.93(9) . . ?
C23 Sb C29 97.33(9) . . ?
C1 Sb Ru 118.11(7) . . ?
C23 Sb Ru 125.96(7) . . ?
C29 Sb Ru 109.53(7) . . ?
C6 P C17 101.39(11) . . ?
C6 P C11 101.33(10) . . ?
C17 P C11 103.76(11) . . ?
C6 P Ru 121.37(8) . . ?
C17 P Ru 111.09(8) . . ?
C11 P Ru 115.64(7) . . ?
C5 C1 C2 107.4(2) . . ?
C5 C1 Fe 69.02(14) . . ?
C2 C1 Fe 69.65(13) . . ?
C5 C1 Sb 125.25(17) . . ?
C2 C1 Sb 127.33(17) . . ?
Fe C1 Sb 126.24(12) . . ?
C3 C2 C1 108.1(2) . . ?
C3 C2 Fe 70.20(14) . . ?
C1 C2 Fe 69.23(13) . . ?
C3 C2 H2 126.0 . . ?
C1 C2 H2 126.0 . . ?
Fe C2 H2 126.2 . . ?
C4 C3 C2 108.3(2) . . ?
C4 C3 Fe 69.40(15) . . ?
C2 C3 Fe 69.22(14) . . ?
C4 C3 H3 125.8 . . ?
C2 C3 H3 125.8 . . ?
Fe C3 H3 127.1 . . ?
C3 C4 C5 108.1(2) . . ?
C3 C4 Fe 70.10(16) . . ?
C5 C4 Fe 68.82(15) . . ?
C3 C4 H4 126.0 . . ?
C5 C4 H4 126.0 . . ?
Fe C4 H4 126.7 . . ?
C4 C5 C1 108.1(2) . . ?
C4 C5 Fe 70.24(15) . . ?
C1 C5 Fe 69.73(14) . . ?
C4 C5 H5 126.0 . . ?
C1 C5 H5 126.0 . . ?
Fe C5 H5 125.7 . . ?
C10 C6 C7 106.8(2) . . ?
C10 C6 P 125.66(18) . . ?
C7 C6 P 126.66(18) . . ?
C10 C6 Fe 69.30(15) . . ?
C7 C6 Fe 69.23(15) . . ?
P C6 Fe 134.64(13) . . ?
C8 C7 C6 108.0(2) . . ?
C8 C7 Fe 70.27(16) . . ?
C6 C7 Fe 69.38(15) . . ?
C8 C7 H7 126.0 . . ?
C6 C7 H7 126.0 . . ?
Fe C7 H7 126.0 . . ?
C9 C8 C7 108.6(2) . . ?
C9 C8 Fe 69.71(15) . . ?
C7 C8 Fe 69.11(14) . . ?
C9 C8 H8 125.7 . . ?
C7 C8 H8 125.7 . . ?
Fe C8 H8 127.1 . . ?
C8 C9 C10 108.1(2) . . ?
C8 C9 Fe 69.93(14) . . ?
C10 C9 Fe 69.17(14) . . ?
C8 C9 H9 126.0 . . ?
C10 C9 H9 126.0 . . ?
Fe C9 H9 126.5 . . ?
C9 C10 C6 108.5(2) . . ?
C9 C10 Fe 70.14(15) . . ?
C6 C10 Fe 69.49(14) . . ?
C9 C10 H10 125.8 . . ?
C6 C10 H10 125.8 . . ?
Fe C10 H10 126.2 . . ?
C12 C11 C16 110.69(19) . . ?
C12 C11 P 113.01(17) . . ?
C16 C11 P 110.58(16) . . ?
C12 C11 H11 107.4 . . ?
C16 C11 H11 107.4 . . ?
P C11 H11 107.4 . . ?
C13 C12 C11 111.2(2) . . ?
C13 C12 H12A 109.4 . . ?
C11 C12 H12A 109.4 . . ?
C13 C12 H12B 109.4 . . ?
C11 C12 H12B 109.4 . . ?
H12A C12 H12B 108.0 . . ?
C14 C13 C12 112.0(2) . . ?
C14 C13 H13A 109.2 . . ?
C12 C13 H13A 109.2 . . ?
C14 C13 H13B 109.2 . . ?
C12 C13 H13B 109.2 . . ?
H13A C13 H13B 107.9 . . ?
C13 C14 C15 110.9(2) . . ?
C13 C14 H14A 109.5 . . ?
C15 C14 H14A 109.5 . . ?
C13 C14 H14B 109.5 . . ?
C15 C14 H14B 109.5 . . ?
H14A C14 H14B 108.0 . . ?
C14 C15 C16 111.6(2) . . ?
C14 C15 H15A 109.3 . . ?
C16 C15 H15A 109.3 . . ?
C14 C15 H15B 109.3 . . ?
C16 C15 H15B 109.3 . . ?
H15A C15 H15B 108.0 . . ?
C11 C16 C15 112.9(2) . . ?
C11 C16 H16A 109.0 . . ?
C15 C16 H16A 109.0 . . ?
C11 C16 H16B 109.0 . . ?
C15 C16 H16B 109.0 . . ?
H16A C16 H16B 107.8 . . ?
C18 C17 C22 108.91(19) . . ?
C18 C17 P 113.26(18) . . ?
C22 C17 P 114.31(18) . . ?
C18 C17 H17 106.6 . . ?
C22 C17 H17 106.6 . . ?
P C17 H17 106.6 . . ?
C19 C18 C17 110.1(2) . . ?
C19 C18 H18A 109.6 . . ?
C17 C18 H18A 109.6 . . ?
C19 C18 H18B 109.6 . . ?
C17 C18 H18B 109.6 . . ?
H18A C18 H18B 108.2 . . ?
C18 C19 C20 110.4(3) . . ?
C18 C19 H19A 109.6 . . ?
C20 C19 H19A 109.6 . . ?
C18 C19 H19B 109.6 . . ?
C20 C19 H19B 109.6 . . ?
H19A C19 H19B 108.1 . . ?
C21 C20 C19 110.5(2) . . ?
C21 C20 H20A 109.5 . . ?
C19 C20 H20A 109.5 . . ?
C21 C20 H20B 109.5 . . ?
C19 C20 H20B 109.5 . . ?
H20A C20 H20B 108.1 . . ?
C20 C21 C22 111.8(2) . . ?
C20 C21 H21A 109.3 . . ?
C22 C21 H21A 109.3 . . ?
C20 C21 H21B 109.3 . . ?
C22 C21 H21B 109.3 . . ?
H21A C21 H21B 107.9 . . ?
C21 C22 C17 110.0(2) . . ?
C21 C22 H22A 109.7 . . ?
C17 C22 H22A 109.7 . . ?
C21 C22 H22B 109.7 . . ?
C17 C22 H22B 109.7 . . ?
H22A C22 H22B 108.2 . . ?
C24 C23 C28 118.3(2) . . ?
C24 C23 Sb 120.67(19) . . ?
C28 C23 Sb 120.98(18) . . ?
C23 C24 C25 120.8(3) . . ?
C23 C24 H24 119.6 . . ?
C25 C24 H24 119.6 . . ?
C26 C25 C24 120.0(3) . . ?
C26 C25 H25 120.0 . . ?
C24 C25 H25 120.0 . . ?
C25 C26 C27 120.0(3) . . ?
C25 C26 H26 120.0 . . ?
C27 C26 H26 120.0 . . ?
C26 C27 C28 120.3(3) . . ?
C26 C27 H27 119.8 . . ?
C28 C27 H27 119.8 . . ?
C27 C28 C23 120.5(3) . . ?
C27 C28 H28 119.8 . . ?
C23 C28 H28 119.8 . . ?
C30 C29 C34 119.0(2) . . ?
C30 C29 Sb 118.80(18) . . ?
C34 C29 Sb 122.20(19) . . ?
C29 C30 C31 120.4(3) . . ?
C29 C30 H30 119.8 . . ?
C31 C30 H30 119.8 . . ?
C32 C31 C30 120.4(3) . . ?
C32 C31 H31 119.8 . . ?
C30 C31 H31 119.8 . . ?
C31 C32 C33 119.6(3) . . ?
C31 C32 H32 120.2 . . ?
C33 C32 H32 120.2 . . ?
C32 C33 C34 120.4(3) . . ?
C32 C33 H33 119.8 . . ?
C34 C33 H33 119.8 . . ?
C29 C34 C33 120.3(3) . . ?
C29 C34 H34 119.9 . . ?
C33 C34 H34 119.9 . . ?
C36 C35 C40 117.9(2) . . ?
C36 C35 C41 123.1(3) . . ?
C40 C35 C41 119.0(3) . . ?
C36 C35 Ru 70.16(14) . . ?
C40 C35 Ru 68.97(14) . . ?
C41 C35 Ru 133.41(18) . . ?
C35 C36 C37 120.5(2) . . ?
C35 C36 Ru 73.97(15) . . ?
C37 C36 Ru 70.53(14) . . ?
C35 C36 H36 119.7 . . ?
C37 C36 H36 119.7 . . ?
Ru C36 H36 127.9 . . ?
C36 C37 C38 121.8(2) . . ?
C36 C37 Ru 72.83(14) . . ?
C38 C37 Ru 74.34(14) . . ?
C36 C37 H37 119.1 . . ?
C38 C37 H37 119.1 . . ?
Ru C37 H37 125.5 . . ?
C39 C38 C37 117.2(2) . . ?
C39 C38 C44 121.2(2) . . ?
C37 C38 C44 121.3(2) . . ?
C39 C38 Ru 68.85(13) . . ?
C37 C38 Ru 69.31(13) . . ?
C44 C38 Ru 138.42(17) . . ?
C40 C39 C38 121.0(2) . . ?
C40 C39 Ru 72.09(13) . . ?
C38 C39 Ru 74.73(13) . . ?
C40 C39 H39 119.5 . . ?
C38 C39 H39 119.5 . . ?
Ru C39 H39 125.4 . . ?
C39 C40 C35 121.2(2) . . ?
C39 C40 Ru 70.97(13) . . ?
C35 C40 Ru 74.76(13) . . ?
C39 C40 H40 119.4 . . ?
C35 C40 H40 119.4 . . ?
Ru C40 H40 126.8 . . ?
C35 C41 C43 114.9(3) . . ?
C35 C41 C42 107.3(2) . . ?
C43 C41 C42 111.2(3) . . ?
C35 C41 H41 107.7 . . ?
C43 C41 H41 107.7 . . ?
C42 C41 H41 107.7 . . ?
C41 C42 H42A 109.5 . . ?
C41 C42 H42B 109.5 . . ?
H42A C42 H42B 109.5 . . ?
C41 C42 H42C 109.5 . . ?
H42A C42 H42C 109.5 . . ?
H42B C42 H42C 109.5 . . ?
C41 C43 H43A 109.5 . . ?
C41 C43 H43B 109.5 . . ?
H43A C43 H43B 109.5 . . ?
C41 C43 H43C 109.5 . . ?
H43A C43 H43C 109.5 . . ?
H43B C43 H43C 109.5 . . ?
C38 C44 H44A 109.5 . . ?
C38 C44 H44B 109.5 . . ?
H44A C44 H44B 109.5 . . ?
C38 C44 H44C 109.5 . . ?
H44A C44 H44C 109.5 . . ?
H44B C44 H44C 109.5 . . ?
F4 P1A F2 179.56(17) . . ?
F4 P1A F5 90.30(13) . . ?
F2 P1A F5 89.37(13) . . ?
F4 P1A F3 91.04(13) . . ?
F2 P1A F3 89.28(12) . . ?
F5 P1A F3 178.65(14) . . ?
F4 P1A F6 89.57(11) . . ?
F2 P1A F6 90.14(16) . . ?
F5 P1A F6 90.03(12) . . ?
F3 P1A F6 90.05(12) . . ?
F4 P1A F1 89.12(16) . . ?
F2 P1A F1 91.17(19) . . ?
F5 P1A F1 91.02(12) . . ?
F3 P1A F1 88.93(13) . . ?
F6 P1A F1 178.33(17) . . ?

loop_
_geom_bond_atom_site_label_1
_geom_bond_atom_site_label_2
_geom_bond_distance
_geom_bond_site_symmetry_2
_geom_bond_publ_flag
Ru C39 2.219(2) . ?
Ru C37 2.230(2) . ?
Ru C40 2.234(2) . ?
Ru C36 2.260(3) . ?
Ru C38 2.296(2) . ?
Ru C35 2.309(2) . ?
Ru P 2.3883(6) . ?
Ru Cl 2.4025(6) . ?
Ru Sb 2.6074(3) . ?
Fe C5 2.028(3) . ?
Fe C10 2.036(3) . ?
Fe C7 2.037(3) . ?
Fe C1 2.038(2) . ?
Fe C6 2.039(3) . ?
Fe C2 2.044(2) . ?
Fe C4 2.047(3) . ?
Fe C9 2.049(2) . ?
Fe C8 2.052(3) . ?
Fe C3 2.057(3) . ?
Sb C1 2.108(2) . ?
Sb C23 2.141(2) . ?
Sb C29 2.141(2) . ?
P C6 1.823(2) . ?
P C17 1.851(3) . ?
P C11 1.859(2) . ?
C1 C5 1.433(3) . ?
C1 C2 1.433(3) . ?
C2 C3 1.422(3) . ?
C2 H2 0.9500 . ?
C3 C4 1.420(4) . ?
C3 H3 0.9500 . ?
C4 C5 1.426(3) . ?
C4 H4 0.9500 . ?
C5 H5 0.9500 . ?
C6 C10 1.434(3) . ?
C6 C7 1.440(3) . ?
C7 C8 1.419(3) . ?
C7 H7 0.9500 . ?
C8 C9 1.415(4) . ?
C8 H8 0.9500 . ?
C9 C10 1.421(3) . ?
C9 H9 0.9500 . ?
C10 H10 0.9500 . ?
C11 C12 1.529(3) . ?
C11 C16 1.530(4) . ?
C11 H11 1.0000 . ?
C12 C13 1.529(3) . ?
C12 H12A 0.9900 . ?
C12 H12B 0.9900 . ?
C13 C14 1.519(4) . ?
C13 H13A 0.9900 . ?
C13 H13B 0.9900 . ?
C14 C15 1.525(4) . ?
C14 H14A 0.9900 . ?
C14 H14B 0.9900 . ?
C15 C16 1.531(3) . ?
C15 H15A 0.9900 . ?
C15 H15B 0.9900 . ?
C16 H16A 0.9900 . ?
C16 H16B 0.9900 . ?
C17 C18 1.534(3) . ?
C17 C22 1.538(3) . ?
C17 H17 1.0000 . ?
C18 C19 1.526(4) . ?
C18 H18A 0.9900 . ?
C18 H18B 0.9900 . ?
C19 C20 1.529(4) . ?
C19 H19A 0.9900 . ?
C19 H19B 0.9900 . ?
C20 C21 1.527(4) . ?
C20 H20A 0.9900 . ?
C20 H20B 0.9900 . ?
C21 C22 1.535(4) . ?
C21 H21A 0.9900 . ?
C21 H21B 0.9900 . ?
C22 H22A 0.9900 . ?
C22 H22B 0.9900 . ?
C23 C24 1.387(3) . ?
C23 C28 1.393(4) . ?
C24 C25 1.390(4) . ?
C24 H24 0.9500 . ?
C25 C26 1.373(4) . ?
C25 H25 0.9500 . ?
C26 C27 1.375(4) . ?
C26 H26 0.9500 . ?
C27 C28 1.384(4) . ?
C27 H27 0.9500 . ?
C28 H28 0.9500 . ?
C29 C30 1.384(4) . ?
C29 C34 1.385(4) . ?
C30 C31 1.387(4) . ?
C30 H30 0.9500 . ?
C31 C32 1.373(4) . ?
C31 H31 0.9500 . ?
C32 C33 1.377(5) . ?
C32 H32 0.9500 . ?
C33 C34 1.388(4) . ?
C33 H33 0.9500 . ?
C34 H34 0.9500 . ?
C35 C36 1.408(4) . ?
C35 C40 1.416(4) . ?
C35 C41 1.516(4) . ?
C36 C37 1.412(3) . ?
C36 H36 0.9500 . ?
C37 C38 1.413(4) . ?
C37 H37 0.9500 . ?
C38 C39 1.413(3) . ?
C38 C44 1.508(3) . ?
C39 C40 1.411(4) . ?
C39 H39 0.9500 . ?
C40 H40 0.9500 . ?
C41 C43 1.516(5) . ?
C41 C42 1.540(4) . ?
C41 H41 1.0000 . ?
C42 H42A 0.9800 . ?
C42 H42B 0.9800 . ?
C42 H42C 0.9800 . ?
C43 H43A 0.9800 . ?
C43 H43B 0.9800 . ?
C43 H43C 0.9800 . ?
C44 H44A 0.9800 . ?
C44 H44B 0.9800 . ?
C44 H44C 0.9800 . ?
P1A F4 1.575(2) . ?
P1A F2 1.590(3) . ?
P1A F5 1.595(2) . ?
P1A F3 1.597(2) . ?
P1A F6 1.597(2) . ?
P1A F1 1.603(3) . ?
